data_7002986
loop_
_publ_author_name
'Camm, Kenneth D.'
'El-Sokkary, Ahmed'
'Gott, Andrew L.'
'Stockley, Peter G.'
'Belyaeva, Tamara'
'McGowan, Patrick C.'

_publ_section_title
;
 Synthesis, molecular structure and evaluation of new organometallic
 ruthenium anticancer agents
;
_journal_issue 48
_journal_name_full 'Dalton Transactions'
_journal_page_first 10914
_journal_page_last 10925
_journal_paper_doi 10.1039/b918902e
_journal_year 2009
_chemical_formula_sum 'C22 H22 Cl N3 O3 Ru'
_chemical_formula_weight 512.95
_chemical_name_systematic
;
?
;
_space_group_IT_number 15
_symmetry_cell_setting monoclinic
_symmetry_space_group_name_Hall '-C 2yc'
_symmetry_space_group_name_H-M 'C 1 2/c 1'
_atom_sites_solution_hydrogens geom
_atom_sites_solution_primary direct
_atom_sites_solution_secondary difmap
_audit_creation_method SHELXL-97
_cell_angle_alpha 90.00
_cell_angle_beta 113.19(3)
_cell_angle_gamma 90.00
_cell_formula_units_Z 8
_cell_length_a 31.444(6)
_cell_length_b 8.5608(17)
_cell_length_c 16.642(3)
_cell_measurement_reflns_used 18394
_cell_measurement_temperature 150(2)
_cell_measurement_theta_max 27.48
_cell_measurement_theta_min 1.00
_cell_volume 4117.8(16)
_computing_structure_refinement 'SHELXL-97 (Sheldrick, 1997)'
_computing_structure_solution 'SHELXS-97 (Sheldrick, 1990)'
_diffrn_ambient_temperature 150(2)
_diffrn_detector_area_resol_mean 9
_diffrn_measured_fraction_theta_full 0.990
_diffrn_measured_fraction_theta_max 0.990
_diffrn_measurement_device_type
;
Nonius KappaCCD area-detector diffractometer
;
_diffrn_measurement_method
;
phi and omega scans to fill the asymmetric unit
;
_diffrn_radiation_detector 'CCD plate'
_diffrn_radiation_monochromator graphite
_diffrn_radiation_probe x-ray
_diffrn_radiation_source 'fine-focus sealed tube'
_diffrn_radiation_type MoK\a
_diffrn_radiation_wavelength 0.71073
_diffrn_reflns_av_R_equivalents 0.0534
_diffrn_reflns_av_sigmaI/netI 0.0650
_diffrn_reflns_limit_h_max 38
_diffrn_reflns_limit_h_min -38
_diffrn_reflns_limit_k_max 10
_diffrn_reflns_limit_k_min -10
_diffrn_reflns_limit_l_max 20
_diffrn_reflns_limit_l_min -20
_diffrn_reflns_number 10983
_diffrn_reflns_theta_full 26.00
_diffrn_reflns_theta_max 26.00
_diffrn_reflns_theta_min 2.94
_diffrn_standards_decay_% 0
_diffrn_standards_interval_count 0
_diffrn_standards_interval_time 0
_diffrn_standards_number 0
_exptl_absorpt_coefficient_mu 0.921
_exptl_absorpt_correction_T_max 0.8975
_exptl_absorpt_correction_T_min 0.7633
_exptl_absorpt_correction_type multi-scan
_exptl_absorpt_process_details
;
Using multiple and symmetry-related data
measurements via the program SORTAV. See
R.H. Blessing, Acta Cryst (1995), A51, 33-38.
;
_exptl_crystal_colour orange
_exptl_crystal_density_diffrn 1.655
_exptl_crystal_density_method 'not measured'
_exptl_crystal_description fragment
_exptl_crystal_F_000 2080
_exptl_crystal_size_max 0.31
_exptl_crystal_size_mid 0.25
_exptl_crystal_size_min 0.12
_refine_diff_density_max 0.536
_refine_diff_density_min -0.859
_refine_diff_density_rms 0.100
_refine_ls_extinction_method none
_refine_ls_goodness_of_fit_ref 1.015
_refine_ls_hydrogen_treatment constr
_refine_ls_matrix_type full
_refine_ls_number_parameters 274
_refine_ls_number_reflns 4001
_refine_ls_number_restraints 0
_refine_ls_restrained_S_all 1.015
_refine_ls_R_factor_all 0.0580
_refine_ls_R_factor_gt 0.0380
_refine_ls_shift/su_max 0.000
_refine_ls_shift/su_mean 0.000
_refine_ls_structure_factor_coef Fsqd
_refine_ls_weighting_details 'calc w=1/[\s^2^(Fo^2^)+(0.0282P)^2^+8.8714P] where P=(Fo^2^+2Fc^2^)/3'
_refine_ls_weighting_scheme calc
_refine_ls_wR_factor_gt 0.0833
_refine_ls_wR_factor_ref 0.0922
_reflns_number_gt 3108
_reflns_number_total 4001
_reflns_threshold_expression >2sigma(I)
_cod_data_source_file b918902e.txt
_cod_data_source_block kcrulig4
_cod_original_cell_volume 4118.0(16)
_cod_original_sg_symbol_H-M C2/c
_cod_database_code 7002986

loop_
_symmetry_equiv_pos_as_xyz
'x, y, z'
'-x, y, -z+1/2'
'x+1/2, y+1/2, z'
'-x+1/2, y+1/2, -z+1/2'
'-x, -y, -z'
'x, -y, z-1/2'
'-x+1/2, -y+1/2, -z'
'x+1/2, -y+1/2, z-1/2'

loop_
_atom_site_label
_atom_site_type_symbol
_atom_site_fract_x
_atom_site_fract_y
_atom_site_fract_z
_atom_site_U_iso_or_equiv
_atom_site_adp_type
_atom_site_occupancy
_atom_site_symmetry_multiplicity
_atom_site_calc_flag
_atom_site_refinement_flags
_atom_site_disorder_assembly
_atom_site_disorder_group
C3 C 0.1880(2) -0.0794(7) 0.5263(4) 0.087(2) Uani 1 1 d . . .
H3A H 0.1948 -0.1907 0.5385 0.130 Uiso 1 1 calc R . .
H3B H 0.1630 -0.0485 0.5442 0.130 Uiso 1 1 calc R . .
H3C H 0.2158 -0.0180 0.5589 0.130 Uiso 1 1 calc R . .
C1 C 0.2114(3) -0.0900(8) 0.4023(5) 0.137(4) Uani 1 1 d . . .
H1A H 0.2009 -0.0685 0.3396 0.205 Uiso 1 1 calc R . .
H1B H 0.2194 -0.2009 0.4131 0.205 Uiso 1 1 calc R . .
H1C H 0.2387 -0.0263 0.4345 0.205 Uiso 1 1 calc R . .
C2 C 0.17365(17) -0.0510(5) 0.4322(3) 0.0547(12) Uani 1 1 d . . .
H2 H 0.1478 -0.1253 0.4016 0.066 Uiso 1 1 calc R . .
C19 C 0.19393(14) 0.4471(6) 0.7350(3) 0.0491(11) Uani 1 1 d . . .
H19 H 0.2200 0.4262 0.7875 0.059 Uiso 1 1 calc R . .
C20 C 0.18034(14) 0.5985(5) 0.7107(3) 0.0422(10) Uani 1 1 d . . .
C11 C 0.03908(13) -0.0664(4) 0.3647(3) 0.0386(9) Uani 1 1 d . . .
H11 H 0.0373 -0.0445 0.3075 0.046 Uiso 1 1 calc R . .
C17 C 0.13079(12) 0.3565(5) 0.6054(2) 0.0333(9) Uani 1 1 d . . .
C12 C 0.01712(14) -0.1970(5) 0.3783(3) 0.0432(10) Uani 1 1 d . . .
H12 H 0.0008 -0.2646 0.3308 0.052 Uiso 1 1 calc R . .
C10 C 0.09092(16) 0.5655(5) 0.3059(3) 0.0520(12) Uani 1 1 d . . .
H10A H 0.0971 0.6358 0.3557 0.078 Uiso 1 1 calc R . .
H10B H 0.0575 0.5493 0.2759 0.078 Uiso 1 1 calc R . .
H10C H 0.1029 0.6120 0.2652 0.078 Uiso 1 1 calc R . .
C9 C 0.11800(13) 0.1296(4) 0.3180(2) 0.0349(9) Uani 1 1 d . . .
H9 H 0.1070 0.0399 0.2821 0.042 Uiso 1 1 calc R . .
C21 C 0.14261(14) 0.6325(5) 0.6357(2) 0.0407(10) Uani 1 1 d . . .
H21 H 0.1336 0.7378 0.6201 0.049 Uiso 1 1 calc R . .
O2 O 0.19891(12) 0.8602(5) 0.7361(2) 0.0682(10) Uani 1 1 d . . .
O3 O 0.23560(11) 0.6952(5) 0.8388(2) 0.0706(10) Uani 1 1 d . . .
C4 C 0.15483(13) 0.1121(4) 0.4017(2) 0.0339(8) Uani 1 1 d . . .
C7 C 0.11428(13) 0.4115(4) 0.3379(2) 0.0337(8) Uani 1 1 d . . .
C18 C 0.16910(13) 0.3241(5) 0.6820(3) 0.0435(10) Uani 1 1 d . . .
H18 H 0.1783 0.2190 0.6981 0.052 Uiso 1 1 calc R . .
C22 C 0.11786(14) 0.5111(5) 0.5833(2) 0.0378(9) Uani 1 1 d . . .
H22 H 0.0916 0.5337 0.5314 0.045 Uiso 1 1 calc R . .
C8 C 0.09759(13) 0.2736(4) 0.2871(2) 0.0332(8) Uani 1 1 d . . .
H8 H 0.0724 0.2801 0.2318 0.040 Uiso 1 1 calc R . .
C15 C 0.06445(12) 0.0002(4) 0.5112(2) 0.0313(8) Uani 1 1 d . . .
C5 C 0.17059(12) 0.2481(4) 0.4516(2) 0.0345(9) Uani 1 1 d . . .
H5 H 0.1949 0.2407 0.5080 0.041 Uiso 1 1 calc R . .
C13 C 0.01881(15) -0.2296(4) 0.4601(3) 0.0448(11) Uani 1 1 d . . .
H13 H 0.0038 -0.3193 0.4701 0.054 Uiso 1 1 calc R . .
C14 C 0.04280(13) -0.1290(4) 0.5276(3) 0.0392(9) Uani 1 1 d . . .
H14 H 0.0444 -0.1486 0.5849 0.047 Uiso 1 1 calc R . .
C16 C 0.08986(12) 0.1168(4) 0.5803(2) 0.0326(8) Uani 1 1 d . . .
C6 C 0.15106(13) 0.3965(4) 0.4198(2) 0.0352(9) Uani 1 1 d . . .
H6 H 0.1631 0.4869 0.4544 0.042 Uiso 1 1 calc R . .
O1 O 0.09280(10) 0.0993(3) 0.65644(16) 0.0458(7) Uani 1 1 d . . .
N1 N 0.06304(10) 0.0308(3) 0.43050(19) 0.0297(7) Uani 1 1 d . . .
N2 N 0.10588(10) 0.2361(3) 0.54844(18) 0.0300(7) Uani 1 1 d . . .
N3 N 0.20713(12) 0.7286(5) 0.7649(3) 0.0497(10) Uani 1 1 d . . .
Cl1 Cl 0.02345(3) 0.35984(10) 0.38449(6) 0.0330(2) Uani 1 1 d . . .
Ru1 Ru 0.096900(9) 0.23187(3) 0.417030(17) 0.02560(11) Uani 1 1 d . . .

loop_
_atom_site_aniso_label
_atom_site_aniso_U_11
_atom_site_aniso_U_22
_atom_site_aniso_U_33
_atom_site_aniso_U_23
_atom_site_aniso_U_13
_atom_site_aniso_U_12
C3 0.122(5) 0.077(4) 0.086(4) 0.044(3) 0.068(4) 0.054(4)
C1 0.208(8) 0.128(6) 0.144(6) 0.094(5) 0.144(6) 0.134(6)
C2 0.059(3) 0.046(3) 0.060(3) 0.011(2) 0.024(2) 0.017(2)
C19 0.027(2) 0.076(3) 0.038(2) -0.015(2) 0.0056(19) 0.012(2)
C20 0.034(2) 0.053(3) 0.046(2) -0.020(2) 0.023(2) -0.008(2)
C11 0.042(2) 0.036(2) 0.040(2) -0.0034(17) 0.0188(19) -0.0013(18)
C17 0.031(2) 0.047(2) 0.0237(19) -0.0023(15) 0.0132(16) 0.0038(17)
C12 0.042(2) 0.034(2) 0.060(3) -0.0095(19) 0.027(2) -0.0077(18)
C10 0.057(3) 0.039(2) 0.071(3) 0.027(2) 0.039(3) 0.013(2)
C9 0.040(2) 0.036(2) 0.036(2) -0.0085(16) 0.0218(18) -0.0016(17)
C21 0.045(2) 0.043(2) 0.038(2) -0.0107(17) 0.021(2) -0.0047(19)
O2 0.069(2) 0.069(3) 0.073(2) -0.0255(19) 0.034(2) -0.024(2)
O3 0.0408(19) 0.102(3) 0.063(2) -0.034(2) 0.0130(18) -0.0116(18)
C4 0.034(2) 0.034(2) 0.038(2) 0.0057(16) 0.0183(18) 0.0045(17)
C7 0.036(2) 0.034(2) 0.039(2) 0.0108(16) 0.0230(18) 0.0050(17)
C18 0.037(2) 0.055(3) 0.035(2) -0.0069(19) 0.0110(19) 0.012(2)
C22 0.039(2) 0.044(2) 0.030(2) -0.0021(16) 0.0125(18) -0.0002(18)
C8 0.033(2) 0.045(2) 0.0242(18) 0.0032(15) 0.0139(16) 0.0012(17)
C15 0.030(2) 0.0297(19) 0.038(2) 0.0070(15) 0.0177(17) 0.0077(15)
C5 0.0245(18) 0.050(2) 0.0289(19) 0.0021(16) 0.0100(15) 0.0001(17)
C13 0.045(2) 0.025(2) 0.078(3) 0.0019(19) 0.039(2) 0.0003(18)
C14 0.046(2) 0.029(2) 0.054(3) 0.0130(18) 0.032(2) 0.0099(18)
C16 0.032(2) 0.036(2) 0.032(2) 0.0089(16) 0.0147(17) 0.0088(16)
C6 0.042(2) 0.031(2) 0.043(2) -0.0071(16) 0.0275(19) -0.0104(17)
O1 0.0551(18) 0.0554(18) 0.0310(15) 0.0123(12) 0.0215(14) 0.0035(14)
N1 0.0318(17) 0.0268(16) 0.0333(17) 0.0013(12) 0.0159(14) 0.0033(13)
N2 0.0325(16) 0.0354(17) 0.0237(15) 0.0011(12) 0.0126(13) 0.0015(13)
N3 0.033(2) 0.073(3) 0.047(2) -0.024(2) 0.0186(18) -0.0114(19)
Cl1 0.0307(5) 0.0350(5) 0.0343(5) 0.0046(4) 0.0140(4) 0.0037(4)
Ru1 0.02833(17) 0.02613(17) 0.02314(16) 0.00098(11) 0.01099(12) 0.00047(12)

loop_
_atom_type_symbol
_atom_type_description
_atom_type_scat_dispersion_real
_atom_type_scat_dispersion_imag
_atom_type_scat_source
C C 0.0033 0.0016 'International Tables Vol C Tables 4.2.6.8 and 6.1.1.4'
H H 0.0000 0.0000 'International Tables Vol C Tables 4.2.6.8 and 6.1.1.4'
N N 0.0061 0.0033 'International Tables Vol C Tables 4.2.6.8 and 6.1.1.4'
O O 0.0106 0.0060 'International Tables Vol C Tables 4.2.6.8 and 6.1.1.4'
Cl Cl 0.1484 0.1585 'International Tables Vol C Tables 4.2.6.8 and 6.1.1.4'
Ru Ru -1.2594 0.8363 'International Tables Vol C Tables 4.2.6.8 and 6.1.1.4'

loop_
_geom_angle_atom_site_label_1
_geom_angle_atom_site_label_2
_geom_angle_atom_site_label_3
_geom_angle
_geom_angle_site_symmetry_1
_geom_angle_site_symmetry_3
_geom_angle_publ_flag
C2 C3 H3A 109.5 . . ?
C2 C3 H3B 109.5 . . ?
H3A C3 H3B 109.5 . . ?
C2 C3 H3C 109.5 . . ?
H3A C3 H3C 109.5 . . ?
H3B C3 H3C 109.5 . . ?
C2 C1 H1A 109.5 . . ?
C2 C1 H1B 109.5 . . ?
H1A C1 H1B 109.5 . . ?
C2 C1 H1C 109.5 . . ?
H1A C1 H1C 109.5 . . ?
H1B C1 H1C 109.5 . . ?
C3 C2 C1 111.5(5) . . ?
C3 C2 C4 115.0(4) . . ?
C1 C2 C4 110.5(4) . . ?
C3 C2 H2 106.4 . . ?
C1 C2 H2 106.4 . . ?
C4 C2 H2 106.4 . . ?
C20 C19 C18 119.5(4) . . ?
C20 C19 H19 120.2 . . ?
C18 C19 H19 120.2 . . ?
C21 C20 C19 121.7(4) . . ?
C21 C20 N3 118.6(4) . . ?
C19 C20 N3 119.8(4) . . ?
N1 C11 C12 121.6(4) . . ?
N1 C11 H11 119.2 . . ?
C12 C11 H11 119.2 . . ?
C22 C17 C18 119.2(4) . . ?
C22 C17 N2 119.4(3) . . ?
C18 C17 N2 121.4(3) . . ?
C13 C12 C11 120.1(4) . . ?
C13 C12 H12 119.9 . . ?
C11 C12 H12 119.9 . . ?
C7 C10 H10A 109.5 . . ?
C7 C10 H10B 109.5 . . ?
H10A C10 H10B 109.5 . . ?
C7 C10 H10C 109.5 . . ?
H10A C10 H10C 109.5 . . ?
H10B C10 H10C 109.5 . . ?
C8 C9 C4 122.2(3) . . ?
C8 C9 Ru1 72.0(2) . . ?
C4 C9 Ru1 71.1(2) . . ?
C8 C9 H9 118.9 . . ?
C4 C9 H9 118.9 . . ?
Ru1 C9 H9 130.9 . . ?
C20 C21 C22 119.0(4) . . ?
C20 C21 H21 120.5 . . ?
C22 C21 H21 120.5 . . ?
C5 C4 C9 116.9(3) . . ?
C5 C4 C2 124.3(4) . . ?
C9 C4 C2 118.7(3) . . ?
C5 C4 Ru1 70.0(2) . . ?
C9 C4 Ru1 70.9(2) . . ?
C2 C4 Ru1 128.5(3) . . ?
C6 C7 C8 118.0(3) . . ?
C6 C7 C10 121.7(4) . . ?
C8 C7 C10 120.2(4) . . ?
C6 C7 Ru1 70.3(2) . . ?
C8 C7 Ru1 70.2(2) . . ?
C10 C7 Ru1 128.0(3) . . ?
C17 C18 C19 119.6(4) . . ?
C17 C18 H18 120.2 . . ?
C19 C18 H18 120.2 . . ?
C21 C22 C17 121.0(4) . . ?
C21 C22 H22 119.5 . . ?
C17 C22 H22 119.5 . . ?
C9 C8 C7 120.4(3) . . ?
C9 C8 Ru1 71.0(2) . . ?
C7 C8 Ru1 72.3(2) . . ?
C9 C8 H8 119.8 . . ?
C7 C8 H8 119.8 . . ?
Ru1 C8 H8 129.3 . . ?
N1 C15 C14 121.6(4) . . ?
N1 C15 C16 115.7(3) . . ?
C14 C15 C16 122.7(3) . . ?
C4 C5 C6 121.4(3) . . ?
C4 C5 Ru1 72.4(2) . . ?
C6 C5 Ru1 72.4(2) . . ?
C4 C5 H5 119.3 . . ?
C6 C5 H5 119.3 . . ?
Ru1 C5 H5 128.3 . . ?
C12 C13 C14 118.5(4) . . ?
C12 C13 H13 120.8 . . ?
C14 C13 H13 120.8 . . ?
C13 C14 C15 119.6(4) . . ?
C13 C14 H14 120.2 . . ?
C15 C14 H14 120.2 . . ?
O1 C16 N2 127.5(4) . . ?
O1 C16 C15 120.4(3) . . ?
N2 C16 C15 112.1(3) . . ?
C7 C6 C5 120.9(3) . . ?
C7 C6 Ru1 72.7(2) . . ?
C5 C6 Ru1 69.6(2) . . ?
C7 C6 H6 119.5 . . ?
C5 C6 H6 119.5 . . ?
Ru1 C6 H6 130.9 . . ?
C11 N1 C15 118.5(3) . . ?
C11 N1 Ru1 124.7(3) . . ?
C15 N1 Ru1 116.7(2) . . ?
C16 N2 C17 119.2(3) . . ?
C16 N2 Ru1 119.0(2) . . ?
C17 N2 Ru1 121.7(2) . . ?
O2 N3 O3 124.5(4) . . ?
O2 N3 C20 118.7(4) . . ?
O3 N3 C20 116.8(4) . . ?
N1 Ru1 N2 76.46(11) . . ?
N1 Ru1 C5 124.38(12) . . ?
N2 Ru1 C5 91.78(13) . . ?
N1 Ru1 C9 94.01(13) . . ?
N2 Ru1 C9 146.96(13) . . ?
C5 Ru1 C9 67.35(14) . . ?
N1 Ru1 C4 96.29(12) . . ?
N2 Ru1 C4 110.69(13) . . ?
C5 Ru1 C4 37.59(13) . . ?
C9 Ru1 C4 38.02(13) . . ?
N1 Ru1 C6 162.39(13) . . ?
N2 Ru1 C6 100.53(13) . . ?
C5 Ru1 C6 38.02(13) . . ?
C9 Ru1 C6 79.05(14) . . ?
C4 Ru1 C6 68.25(14) . . ?
N1 Ru1 C8 116.32(13) . . ?
N2 Ru1 C8 167.16(13) . . ?
C5 Ru1 C8 80.04(14) . . ?
C9 Ru1 C8 36.98(13) . . ?
C4 Ru1 C8 68.36(14) . . ?
C6 Ru1 C8 66.97(14) . . ?
N1 Ru1 C7 152.75(13) . . ?
N2 Ru1 C7 129.98(13) . . ?
C5 Ru1 C7 68.06(14) . . ?
C9 Ru1 C7 67.24(14) . . ?
C4 Ru1 C7 81.11(13) . . ?
C6 Ru1 C7 36.98(14) . . ?
C8 Ru1 C7 37.56(13) . . ?
N1 Ru1 Cl1 85.11(8) . . ?
N2 Ru1 Cl1 87.14(9) . . ?
C5 Ru1 Cl1 149.36(10) . . ?
C9 Ru1 Cl1 124.00(10) . . ?
C4 Ru1 Cl1 161.97(10) . . ?
C6 Ru1 Cl1 112.23(10) . . ?
C8 Ru1 Cl1 94.85(10) . . ?
C7 Ru1 Cl1 89.42(10) . . ?

loop_
_geom_bond_atom_site_label_1
_geom_bond_atom_site_label_2
_geom_bond_distance
_geom_bond_site_symmetry_2
_geom_bond_publ_flag
C3 C2 1.470(6) . ?
C3 H3A 0.9800 . ?
C3 H3B 0.9800 . ?
C3 H3C 0.9800 . ?
C1 C2 1.495(7) . ?
C1 H1A 0.9800 . ?
C1 H1B 0.9800 . ?
C1 H1C 0.9800 . ?
C2 C4 1.523(5) . ?
C2 H2 1.0000 . ?
C19 C20 1.375(6) . ?
C19 C18 1.398(6) . ?
C19 H19 0.9500 . ?
C20 C21 1.372(6) . ?
C20 N3 1.472(5) . ?
C11 N1 1.345(5) . ?
C11 C12 1.379(5) . ?
C11 H11 0.9500 . ?
C17 C22 1.391(5) . ?
C17 C18 1.394(5) . ?
C17 N2 1.411(5) . ?
C12 C13 1.370(6) . ?
C12 H12 0.9500 . ?
C10 C7 1.501(5) . ?
C10 H10A 0.9800 . ?
C10 H10B 0.9800 . ?
C10 H10C 0.9800 . ?
C9 C8 1.392(5) . ?
C9 C4 1.426(5) . ?
C9 Ru1 2.187(3) . ?
C9 H9 0.9500 . ?
C21 C22 1.383(5) . ?
C21 H21 0.9500 . ?
O2 N3 1.211(5) . ?
O3 N3 1.236(5) . ?
C4 C5 1.402(5) . ?
C4 Ru1 2.191(4) . ?
C7 C6 1.404(5) . ?
C7 C8 1.426(5) . ?
C7 Ru1 2.229(3) . ?
C18 H18 0.9500 . ?
C22 H22 0.9500 . ?
C8 Ru1 2.200(3) . ?
C8 H8 0.9500 . ?
C15 N1 1.353(4) . ?
C15 C14 1.381(5) . ?
C15 C16 1.494(5) . ?
C5 C6 1.420(5) . ?
C5 Ru1 2.161(4) . ?
C5 H5 0.9500 . ?
C13 C14 1.380(6) . ?
C13 H13 0.9500 . ?
C14 H14 0.9500 . ?
C16 O1 1.243(4) . ?
C16 N2 1.337(5) . ?
C6 Ru1 2.197(4) . ?
C6 H6 0.9500 . ?
N1 Ru1 2.082(3) . ?
N2 Ru1 2.092(3) . ?
Cl1 Ru1 2.4171(10) . ?

loop_
_geom_torsion_atom_site_label_1
_geom_torsion_atom_site_label_2
_geom_torsion_atom_site_label_3
_geom_torsion_atom_site_label_4
_geom_torsion
_geom_torsion_site_symmetry_1
_geom_torsion_site_symmetry_2
_geom_torsion_site_symmetry_3
_geom_torsion_site_symmetry_4
_geom_torsion_publ_flag
C18 C19 C20 C21 0.5(6) . . . . ?
C18 C19 C20 N3 -178.2(4) . . . . ?
N1 C11 C12 C13 0.9(6) . . . . ?
C19 C20 C21 C22 -0.3(6) . . . . ?
N3 C20 C21 C22 178.5(3) . . . . ?
C8 C9 C4 C5 -1.4(5) . . . . ?
Ru1 C9 C4 C5 -54.4(3) . . . . ?
C8 C9 C4 C2 177.2(4) . . . . ?
Ru1 C9 C4 C2 124.1(3) . . . . ?
C8 C9 C4 Ru1 53.1(3) . . . . ?
C3 C2 C4 C5 34.0(6) . . . . ?
C1 C2 C4 C5 -93.3(6) . . . . ?
C3 C2 C4 C9 -144.4(4) . . . . ?
C1 C2 C4 C9 88.3(6) . . . . ?
C3 C2 C4 Ru1 -56.8(6) . . . . ?
C1 C2 C4 Ru1 175.9(4) . . . . ?
C22 C17 C18 C19 -0.3(6) . . . . ?
N2 C17 C18 C19 177.5(4) . . . . ?
C20 C19 C18 C17 -0.3(6) . . . . ?
C20 C21 C22 C17 -0.3(6) . . . . ?
C18 C17 C22 C21 0.5(6) . . . . ?
N2 C17 C22 C21 -177.3(3) . . . . ?
C4 C9 C8 C7 2.2(5) . . . . ?
Ru1 C9 C8 C7 54.9(3) . . . . ?
C4 C9 C8 Ru1 -52.7(3) . . . . ?
C6 C7 C8 C9 -1.1(5) . . . . ?
C10 C7 C8 C9 -177.5(3) . . . . ?
Ru1 C7 C8 C9 -54.3(3) . . . . ?
C6 C7 C8 Ru1 53.2(3) . . . . ?
C10 C7 C8 Ru1 -123.2(3) . . . . ?
C9 C4 C5 C6 -0.6(5) . . . . ?
C2 C4 C5 C6 -179.1(4) . . . . ?
Ru1 C4 C5 C6 -55.5(3) . . . . ?
C9 C4 C5 Ru1 54.8(3) . . . . ?
C2 C4 C5 Ru1 -123.6(4) . . . . ?
C11 C12 C13 C14 0.0(6) . . . . ?
C12 C13 C14 C15 -0.3(6) . . . . ?
N1 C15 C14 C13 -0.4(6) . . . . ?
C16 C15 C14 C13 178.1(3) . . . . ?
N1 C15 C16 O1 179.6(3) . . . . ?
C14 C15 C16 O1 0.9(5) . . . . ?
N1 C15 C16 N2 1.9(4) . . . . ?
C14 C15 C16 N2 -176.7(3) . . . . ?
C8 C7 C6 C5 -0.9(5) . . . . ?
C10 C7 C6 C5 175.5(3) . . . . ?
Ru1 C7 C6 C5 52.3(3) . . . . ?
C8 C7 C6 Ru1 -53.2(3) . . . . ?
C10 C7 C6 Ru1 123.2(3) . . . . ?
C4 C5 C6 C7 1.8(5) . . . . ?
Ru1 C5 C6 C7 -53.7(3) . . . . ?
C4 C5 C6 Ru1 55.5(3) . . . . ?
C12 C11 N1 C15 -1.5(5) . . . . ?
C12 C11 N1 Ru1 -179.4(3) . . . . ?
C14 C15 N1 C11 1.3(5) . . . . ?
C16 C15 N1 C11 -177.4(3) . . . . ?
C14 C15 N1 Ru1 179.3(3) . . . . ?
C16 C15 N1 Ru1 0.7(4) . . . . ?
O1 C16 N2 C17 2.6(6) . . . . ?
C15 C16 N2 C17 -179.9(3) . . . . ?
O1 C16 N2 Ru1 178.8(3) . . . . ?
C15 C16 N2 Ru1 -3.7(4) . . . . ?
C22 C17 N2 C16 -128.7(4) . . . . ?
C18 C17 N2 C16 53.5(5) . . . . ?
C22 C17 N2 Ru1 55.2(4) . . . . ?
C18 C17 N2 Ru1 -122.6(3) . . . . ?
C21 C20 N3 O2 -9.7(6) . . . . ?
C19 C20 N3 O2 169.2(4) . . . . ?
C21 C20 N3 O3 167.7(4) . . . . ?
C19 C20 N3 O3 -13.4(5) . . . . ?
C11 N1 Ru1 N2 175.9(3) . . . . ?
C15 N1 Ru1 N2 -2.0(2) . . . . ?
C11 N1 Ru1 C5 -101.3(3) . . . . ?
C15 N1 Ru1 C5 80.8(3) . . . . ?
C11 N1 Ru1 C9 -36.1(3) . . . . ?
C15 N1 Ru1 C9 146.0(3) . . . . ?
C11 N1 Ru1 C4 -74.2(3) . . . . ?
C15 N1 Ru1 C4 107.8(3) . . . . ?
C11 N1 Ru1 C6 -102.0(5) . . . . ?
C15 N1 Ru1 C6 80.1(5) . . . . ?
C11 N1 Ru1 C8 -5.3(3) . . . . ?
C15 N1 Ru1 C8 176.8(2) . . . . ?
C11 N1 Ru1 C7 8.6(5) . . . . ?
C15 N1 Ru1 C7 -169.4(3) . . . . ?
C11 N1 Ru1 Cl1 87.7(3) . . . . ?
C15 N1 Ru1 Cl1 -90.2(2) . . . . ?
C16 N2 Ru1 N1 3.2(3) . . . . ?
C17 N2 Ru1 N1 179.3(3) . . . . ?
C16 N2 Ru1 C5 -121.8(3) . . . . ?
C17 N2 Ru1 C5 54.3(3) . . . . ?
C16 N2 Ru1 C9 -73.0(4) . . . . ?
C17 N2 Ru1 C9 103.1(3) . . . . ?
C16 N2 Ru1 C4 -88.4(3) . . . . ?
C17 N2 Ru1 C4 87.6(3) . . . . ?
C16 N2 Ru1 C6 -159.0(3) . . . . ?
C17 N2 Ru1 C6 17.1(3) . . . . ?
C16 N2 Ru1 C8 -171.8(5) . . . . ?
C17 N2 Ru1 C8 4.3(7) . . . . ?
C16 N2 Ru1 C7 175.7(2) . . . . ?
C17 N2 Ru1 C7 -8.2(3) . . . . ?
C16 N2 Ru1 Cl1 88.9(3) . . . . ?
C17 N2 Ru1 Cl1 -95.0(3) . . . . ?
C4 C5 Ru1 N1 47.8(3) . . . . ?
C6 C5 Ru1 N1 -179.67(19) . . . . ?
C4 C5 Ru1 N2 122.6(2) . . . . ?
C6 C5 Ru1 N2 -104.9(2) . . . . ?
C4 C5 Ru1 C9 -31.0(2) . . . . ?
C6 C5 Ru1 C9 101.5(2) . . . . ?
C6 C5 Ru1 C4 132.5(3) . . . . ?
C4 C5 Ru1 C6 -132.5(3) . . . . ?
C4 C5 Ru1 C8 -67.3(2) . . . . ?
C6 C5 Ru1 C8 65.2(2) . . . . ?
C4 C5 Ru1 C7 -104.5(2) . . . . ?
C6 C5 Ru1 C7 28.0(2) . . . . ?
C4 C5 Ru1 Cl1 -149.96(18) . . . . ?
C6 C5 Ru1 Cl1 -17.5(3) . . . . ?
C8 C9 Ru1 N1 130.2(2) . . . . ?
C4 C9 Ru1 N1 -95.1(2) . . . . ?
C8 C9 Ru1 N2 -158.6(2) . . . . ?
C4 C9 Ru1 N2 -23.9(3) . . . . ?
C8 C9 Ru1 C5 -104.0(2) . . . . ?
C4 C9 Ru1 C5 30.7(2) . . . . ?
C8 C9 Ru1 C4 -134.7(3) . . . . ?
C8 C9 Ru1 C6 -66.1(2) . . . . ?
C4 C9 Ru1 C6 68.6(2) . . . . ?
C4 C9 Ru1 C8 134.7(3) . . . . ?
C8 C9 Ru1 C7 -29.3(2) . . . . ?
C4 C9 Ru1 C7 105.3(2) . . . . ?
C8 C9 Ru1 Cl1 43.4(2) . . . . ?
C4 C9 Ru1 Cl1 178.11(17) . . . . ?
C5 C4 Ru1 N1 -142.0(2) . . . . ?
C9 C4 Ru1 N1 88.5(2) . . . . ?
C2 C4 Ru1 N1 -23.5(4) . . . . ?
C5 C4 Ru1 N2 -64.1(2) . . . . ?
C9 C4 Ru1 N2 166.3(2) . . . . ?
C2 C4 Ru1 N2 54.4(4) . . . . ?
C9 C4 Ru1 C5 -129.5(3) . . . . ?
C2 C4 Ru1 C5 118.5(5) . . . . ?
C5 C4 Ru1 C9 129.5(3) . . . . ?
C2 C4 Ru1 C9 -112.0(4) . . . . ?
C5 C4 Ru1 C6 29.3(2) . . . . ?
C9 C4 Ru1 C6 -100.3(2) . . . . ?
C2 C4 Ru1 C6 147.8(4) . . . . ?
C5 C4 Ru1 C8 102.1(2) . . . . ?
C9 C4 Ru1 C8 -27.4(2) . . . . ?
C2 C4 Ru1 C8 -139.4(4) . . . . ?
C5 C4 Ru1 C7 65.4(2) . . . . ?
C9 C4 Ru1 C7 -64.2(2) . . . . ?
C2 C4 Ru1 C7 -176.1(4) . . . . ?
C5 C4 Ru1 Cl1 124.5(3) . . . . ?
C9 C4 Ru1 Cl1 -5.1(5) . . . . ?
C2 C4 Ru1 Cl1 -117.0(4) . . . . ?
C7 C6 Ru1 N1 134.5(4) . . . . ?
C5 C6 Ru1 N1 0.9(5) . . . . ?
C7 C6 Ru1 N2 -147.1(2) . . . . ?
C5 C6 Ru1 N2 79.3(2) . . . . ?
C7 C6 Ru1 C5 133.6(3) . . . . ?
C7 C6 Ru1 C9 66.5(2) . . . . ?
C5 C6 Ru1 C9 -67.1(2) . . . . ?
C7 C6 Ru1 C4 104.7(2) . . . . ?
C5 C6 Ru1 C4 -29.0(2) . . . . ?
C7 C6 Ru1 C8 29.8(2) . . . . ?
C5 C6 Ru1 C8 -103.8(2) . . . . ?
C5 C6 Ru1 C7 -133.6(3) . . . . ?
C7 C6 Ru1 Cl1 -55.9(2) . . . . ?
C5 C6 Ru1 Cl1 170.48(18) . . . . ?
C9 C8 Ru1 N1 -58.2(2) . . . . ?
C7 C8 Ru1 N1 169.65(19) . . . . ?
C9 C8 Ru1 N2 116.4(6) . . . . ?
C7 C8 Ru1 N2 -15.8(7) . . . . ?
C9 C8 Ru1 C5 65.4(2) . . . . ?
C7 C8 Ru1 C5 -66.8(2) . . . . ?
C7 C8 Ru1 C9 -132.2(3) . . . . ?
C9 C8 Ru1 C4 28.1(2) . . . . ?
C7 C8 Ru1 C4 -104.1(2) . . . . ?
C9 C8 Ru1 C6 102.8(2) . . . . ?
C7 C8 Ru1 C6 -29.4(2) . . . . ?
C9 C8 Ru1 C7 132.2(3) . . . . ?
C9 C8 Ru1 Cl1 -145.1(2) . . . . ?
C7 C8 Ru1 Cl1 82.7(2) . . . . ?
C6 C7 Ru1 N1 -151.9(3) . . . . ?
C8 C7 Ru1 N1 -20.6(4) . . . . ?
C10 C7 Ru1 N1 92.7(4) . . . . ?
C6 C7 Ru1 N2 44.2(3) . . . . ?
C8 C7 Ru1 N2 175.48(19) . . . . ?
C10 C7 Ru1 N2 -71.2(4) . . . . ?
C6 C7 Ru1 C5 -28.7(2) . . . . ?
C8 C7 Ru1 C5 102.6(2) . . . . ?
C10 C7 Ru1 C5 -144.1(4) . . . . ?
C6 C7 Ru1 C9 -102.4(2) . . . . ?
C8 C7 Ru1 C9 28.9(2) . . . . ?
C10 C7 Ru1 C9 142.2(4) . . . . ?
C6 C7 Ru1 C4 -65.4(2) . . . . ?
C8 C7 Ru1 C4 65.9(2) . . . . ?
C10 C7 Ru1 C4 179.2(4) . . . . ?
C8 C7 Ru1 C6 131.3(3) . . . . ?
C10 C7 Ru1 C6 -115.4(5) . . . . ?
C6 C7 Ru1 C8 -131.3(3) . . . . ?
C10 C7 Ru1 C8 113.3(5) . . . . ?
C6 C7 Ru1 Cl1 130.0(2) . . . . ?
C8 C7 Ru1 Cl1 -98.7(2) . . . . ?
C10 C7 Ru1 Cl1 14.6(4) . . . . ?
